data_7709807
loop_
_publ_author_name
'Kim, Doheon'
'Gwak, Geonwoo'
'Han, Jihun'
'Kim, Dongwon'
'Jung, Ok-Sang'

_publ_section_title
;
 Structural properties of [Cu(II)3L6] cages: bridged polyatomic anion
 effects on unprecedented efficiency of heterogeneous catechol oxidation
;
_journal_name_full 'Dalton Transactions'
_journal_paper_doi 10.1039/D2DT00500J
_journal_year 2022
_chemical_formula_moiety 'C26 H32 Cu F5 N4 Si2.83, 0.333(B F4), 2(C H4 O)'
_chemical_formula_sum 'C28 H40 B0.33 Cu F6.33 N4 Si2.83'
_chemical_formula_weight 699.70
_space_group_crystal_system cubic
_space_group_IT_number 195
_space_group_name_Hall 'P 2 2 3'
_space_group_name_H-M_alt 'P 2 3'
_atom_sites_solution_hydrogens geom
_atom_sites_solution_primary dual
_audit_creation_method SHELXL-2019/2
_audit_update_record
;
2022-03-15 deposited with the CCDC.	2022-03-21 downloaded from the CCDC.
;
_cell_angle_alpha 90
_cell_angle_beta 90
_cell_angle_gamma 90
_cell_formula_units_Z 12
_cell_length_a 22.8679(4)
_cell_length_b 22.8679(4)
_cell_length_c 22.8679(4)
_cell_measurement_reflns_used 9868
_cell_measurement_temperature 173(2)
_cell_measurement_theta_max 24.31
_cell_measurement_theta_min 2.18
_cell_volume 11958.6(4)
_computing_cell_refinement 'Bruker APEX4 software'
_computing_data_collection 'Bruker APEX4 software'
_computing_data_reduction 'Bruker APEX4 software'
_computing_molecular_graphics ORTEP
_computing_publication_material CIFTAB
_computing_structure_refinement 'SHELXL-2019/2 (Sheldrick, 2019)'
_computing_structure_solution 'SHELXT 2018/2 (Sheldrick, 2018)'
_diffrn_ambient_temperature 173(2)
_diffrn_measured_fraction_theta_full 0.995
_diffrn_measured_fraction_theta_max 0.995
_diffrn_measurement_device_type 'Photon II detector'
_diffrn_measurement_method 'phi and omega scans'
_diffrn_radiation_type MoK\a
_diffrn_radiation_wavelength 0.71073
_diffrn_reflns_av_R_equivalents 0.1750
_diffrn_reflns_av_unetI/netI 0.0555
_diffrn_reflns_Laue_measured_fraction_full 0.995
_diffrn_reflns_Laue_measured_fraction_max 0.995
_diffrn_reflns_limit_h_max 26
_diffrn_reflns_limit_h_min -26
_diffrn_reflns_limit_k_max 26
_diffrn_reflns_limit_k_min -26
_diffrn_reflns_limit_l_max 26
_diffrn_reflns_limit_l_min -26
_diffrn_reflns_number 236981
_diffrn_reflns_point_group_measured_fraction_full 0.995
_diffrn_reflns_point_group_measured_fraction_max 0.995
_diffrn_reflns_theta_full 24.461
_diffrn_reflns_theta_max 24.461
_diffrn_reflns_theta_min 1.991
_diffrn_source 'Ius Microfocus'
_exptl_absorpt_coefficient_mu 0.684
_exptl_absorpt_correction_T_max 0.7451
_exptl_absorpt_correction_T_min 0.7004
_exptl_absorpt_correction_type multi-scan
_exptl_absorpt_process_details SADABS
_exptl_crystal_colour purple
_exptl_crystal_density_diffrn 1.166
_exptl_crystal_description block
_exptl_crystal_F_000 4360
_exptl_crystal_size_max 0.170
_exptl_crystal_size_mid 0.150
_exptl_crystal_size_min 0.100
_refine_diff_density_max 1.243
_refine_diff_density_min -0.404
_refine_diff_density_rms 0.092
_refine_ls_abs_structure_details
; 
 Flack x determined using 1501 quotients [(I+)-(I-)]/[(I+)+(I-)] 
 (Parsons, Flack and Wagner, Acta Cryst. B69 (2013) 249-259). 
;
_refine_ls_abs_structure_Flack -0.013(12)
_refine_ls_extinction_method none
_refine_ls_goodness_of_fit_ref 1.094
_refine_ls_hydrogen_treatment constr
_refine_ls_matrix_type full
_refine_ls_number_parameters 431
_refine_ls_number_reflns 6623
_refine_ls_number_restraints 715
_refine_ls_restrained_S_all 1.097
_refine_ls_R_factor_all 0.1360
_refine_ls_R_factor_gt 0.0778
_refine_ls_shift/su_max 0.000
_refine_ls_shift/su_mean 0.000
_refine_ls_structure_factor_coef Fsqd
_refine_ls_weighting_details 'w=1/[\s^2^(Fo^2^)+(0.1578P)^2^+8.1700P] where P=(Fo^2^+2Fc^2^)/3'
_refine_ls_weighting_scheme calc
_refine_ls_wR_factor_gt 0.2069
_refine_ls_wR_factor_ref 0.2675
_reflns_Friedel_coverage 0.845
_reflns_Friedel_fraction_full 0.994
_reflns_Friedel_fraction_max 0.994
_reflns_number_gt 4170
_reflns_number_total 6623
_reflns_threshold_expression 'I > 2\s(I)'
_cod_data_source_file d2dt00500j2.cif
_cod_data_source_block CuBF4_m-EMPS_a_sq
_cod_depositor_comments
;
The following automatic conversions were performed:

data item '_exptl_absorpt_correction_type' value 'MULTI-SCAN' was
changed to 'multi-scan' in accordance with the
/home/data/users/saulius/crontab/automatic-downloads/rss-feeds/RSC/lib/dictionaries/cif_core.dic
dictionary named 'cif_core.dic' version 2.4.2 last updated on
2011-04-26.

Automatic conversion script
Id: cif_fix_values 7556 2019-12-06 15:28:31Z antanas 
;
_cod_original_cell_volume 11958.6(6)
_cod_database_code 7709807
_shelx_shelxl_version_number 2019/2
_shelx_space_group_comment
; 
The symmetry employed for this shelxl refinement is uniquely defined 
by the following loop, which should always be used as a source of 
symmetry information in preference to the above space-group names. 
They are only intended as comments. 
;
_shelx_estimated_absorpt_t_min 0.893
_shelx_estimated_absorpt_t_max 0.935

loop_
_space_group_symop_operation_xyz
'x, y, z'
'-x, -y, z'
'-x, y, -z'
'x, -y, -z'
'z, x, y'
'z, -x, -y'
'-z, -x, y'
'-z, x, -y'
'y, z, x'
'-y, z, -x'
'y, -z, -x'
'-y, -z, x'

loop_
_atom_site_label
_atom_site_type_symbol
_atom_site_fract_x
_atom_site_fract_y
_atom_site_fract_z
_atom_site_U_iso_or_equiv
_atom_site_adp_type
_atom_site_occupancy
_atom_site_site_symmetry_order
_atom_site_calc_flag
_atom_site_refinement_flags_posn
_atom_site_refinement_flags_adp
_atom_site_refinement_flags_occupancy
_atom_site_disorder_assembly
_atom_site_disorder_group
Cu1 Cu 0.87480(6) 0.75002(6) 0.37482(6) 0.0627(5) Uani 1 1 d . U . . .
C1 C 0.9426(8) 0.5766(7) 0.3635(9) 0.106(5) Uani 1 1 d . U . . .
H1 H 0.980282 0.559259 0.362723 0.127 Uiso 1 1 calc R U . . .
N1 N 0.8838(4) 0.6639(4) 0.3632(4) 0.064(2) Uani 1 1 d . U . . .
Si2 Si 0.85779(17) 0.97204(16) 0.26580(19) 0.0751(10) Uani 1 1 d D U . . .
N2 N 0.7338(4) 0.5603(4) 0.1836(5) 0.065(2) Uani 1 1 d . U . . .
C2 C 0.9357(6) 0.6372(6) 0.3681(7) 0.077(3) Uani 1 1 d . U . . .
H2 H 0.969432 0.660473 0.375021 0.093 Uiso 1 1 calc R U . . .
Si3 Si 0.75000(14) 0.75000(14) 0.25000(14) 0.0537(11) Uani 1 3 d S TU P . .
N3 N 0.8638(4) 0.8360(4) 0.3843(4) 0.062(2) Uani 1 1 d . U . . .
C3 C 0.8357(6) 0.6296(5) 0.3591(5) 0.064(3) Uani 1 1 d . U . . .
H3 H 0.799113 0.649004 0.355981 0.077 Uiso 1 1 calc R U . . .
C4 C 0.8345(6) 0.5691(5) 0.3591(6) 0.072(3) Uani 1 1 d . U . . .
Si1 Si 0.7656(2) 0.52785(16) 0.35787(18) 0.0771(11) Uani 1 1 d D U . . .
F4 F 0.9473(3) 0.7496(4) 0.4473(3) 0.086(2) Uani 1 1 d . U . . .
N4 N 0.6834(5) 0.9393(4) 0.2350(5) 0.064(3) Uani 1 1 d . U . . .
C6 C 0.7411(6) 0.5197(5) 0.2805(6) 0.069(3) Uani 1 1 d . U . . .
C5 C 0.7511(5) 0.5623(5) 0.2386(5) 0.061(3) Uani 1 1 d . U . . .
H5 H 0.772313 0.596004 0.250544 0.074 Uiso 1 1 calc R U . . .
F7 F 0.7923(3) 0.7923(3) 0.2077(3) 0.068(3) Uani 1 3 d S TU P B .
C7 C 0.7111(7) 0.4706(6) 0.2628(6) 0.082(4) Uani 1 1 d . U . . .
H7 H 0.703146 0.439406 0.289076 0.098 Uiso 1 1 calc R U . . .
C8 C 0.6920(7) 0.4684(7) 0.2019(7) 0.090(4) Uani 1 1 d . U . . .
H8 H 0.670602 0.435469 0.188347 0.108 Uiso 1 1 calc R U . . .
F8 F 0.7074(3) 0.7074(3) 0.2926(3) 0.070(3) Uani 1 3 d S TU P B .
C9 C 0.7044(6) 0.5125(6) 0.1645(7) 0.073(3) Uani 1 1 d . U . . .
H9 H 0.692554 0.509929 0.124824 0.087 Uiso 1 1 calc R U . . .
C10 C 0.8921(8) 1.0468(7) 0.2781(9) 0.111(5) Uani 1 1 d . U . . .
H10A H 0.873973 1.065468 0.312197 0.167 Uiso 1 1 calc R U . . .
H10B H 0.885964 1.071297 0.243497 0.167 Uiso 1 1 calc R U . . .
H10C H 0.934186 1.042288 0.285096 0.167 Uiso 1 1 calc R U . . .
C11 C 0.7763(10) 0.4532(7) 0.3909(8) 0.116(6) Uani 1 1 d . U . . .
H11A H 0.738080 0.435232 0.398231 0.175 Uiso 1 1 calc R U . . .
H11B H 0.797667 0.456861 0.427880 0.175 Uiso 1 1 calc R U . . .
H11C H 0.798673 0.428654 0.363842 0.175 Uiso 1 1 calc R U . . .
C13 C 0.8654(8) 0.9235(7) 0.4420(7) 0.097(4) Uani 1 1 d . U . . .
H13 H 0.865790 0.941286 0.479497 0.117 Uiso 1 1 calc R U . . .
C12 C 0.8684(6) 0.8615(6) 0.4353(6) 0.077(3) Uani 1 1 d . U . . .
H12 H 0.873973 0.837913 0.469033 0.092 Uiso 1 1 calc R U . . .
C15 C 0.8580(6) 0.9292(6) 0.3359(6) 0.071(3) Uani 1 1 d . U . . .
C14 C 0.8620(8) 0.9564(7) 0.3915(8) 0.099(4) Uani 1 1 d . U . . .
H14 H 0.862213 0.997909 0.394089 0.119 Uiso 1 1 calc R U . . .
C16 C 0.8925(7) 0.5428(6) 0.3601(8) 0.098(4) Uani 1 1 d . U . . .
H16 H 0.896026 0.501471 0.358440 0.117 Uiso 1 1 calc R U . . .
C17 C 0.7095(8) 0.5690(8) 0.3975(8) 0.106(5) Uani 1 1 d D U . . .
H17A H 0.702135 0.607501 0.379177 0.127 Uiso 1 1 calc R U . . .
H17B H 0.672329 0.546899 0.399847 0.127 Uiso 1 1 calc R U . . .
C18 C 0.8582(5) 0.8708(5) 0.3357(6) 0.066(3) Uani 1 1 d . U . . .
H18 H 0.854037 0.851753 0.299009 0.079 Uiso 1 1 calc R U . . .
C19 C 0.7038(6) 1.0316(6) 0.1922(7) 0.081(4) Uani 1 1 d . U . . .
H19 H 0.690219 1.064924 0.171529 0.098 Uiso 1 1 calc R U . . .
C20 C 0.7793(6) 0.9798(5) 0.2427(6) 0.072(3) Uani 1 1 d . U . . .
C21 C 0.7609(6) 1.0292(6) 0.2096(7) 0.081(4) Uani 1 1 d . U . . .
H21 H 0.787500 1.059657 0.199921 0.098 Uiso 1 1 calc R U . . .
C22 C 0.6662(6) 0.9873(6) 0.2039(6) 0.074(3) Uani 1 1 d . U . . .
H22 H 0.627027 0.989730 0.190213 0.089 Uiso 1 1 calc R U . . .
C24 C 0.7377(5) 0.9373(5) 0.2516(5) 0.060(3) Uani 1 1 d . U . . .
H24 H 0.749917 0.903108 0.271778 0.073 Uiso 1 1 calc R U . . .
C2A C 0.7377(15) 0.5755(18) 0.4574(8) 0.284(18) Uani 1 1 d D U . . .
H2AA H 0.709208 0.591750 0.484970 0.426 Uiso 1 1 calc R U . . .
H2AB H 0.771404 0.601880 0.454531 0.426 Uiso 1 1 calc R U . . .
H2AC H 0.750791 0.537144 0.471317 0.426 Uiso 1 1 calc R U . . .
C3B C 0.9062(19) 0.9359(17) 0.2150(14) 0.090(8) Uani 0.45(3) 1 d D U P A 3
H3B1 H 0.945895 0.933388 0.232032 0.107 Uiso 0.45(3) 1 calc R U P A 3
H3B2 H 0.892110 0.895551 0.207767 0.107 Uiso 0.45(3) 1 calc R U P A 3
C1B C 0.9087(16) 0.9696(17) 0.1567(13) 0.099(12) Uani 0.45(3) 1 d D U P A 3
H1B1 H 0.881714 0.951713 0.128678 0.149 Uiso 0.45(3) 1 calc R U P A 3
H1B2 H 0.948581 0.968186 0.141123 0.149 Uiso 0.45(3) 1 calc R U P A 3
H1B3 H 0.897412 1.010416 0.163390 0.149 Uiso 0.45(3) 1 calc R U P A 3
C3A C 0.8933(16) 0.9248(17) 0.2066(15) 0.087(8) Uani 0.55(3) 1 d . U P A 4
H3A1 H 0.875951 0.885137 0.206499 0.105 Uiso 0.55(3) 1 calc R U P A 4
H3A2 H 0.887324 0.942542 0.167533 0.105 Uiso 0.55(3) 1 calc R U P A 4
C1A C 0.9588(16) 0.9216(19) 0.2209(18) 0.133(12) Uani 0.55(3) 1 d . U P A 4
H1A1 H 0.964238 0.901771 0.258563 0.199 Uiso 0.55(3) 1 calc R U P A 4
H1A2 H 0.974913 0.961233 0.223240 0.199 Uiso 0.55(3) 1 calc R U P A 4
H1A3 H 0.979143 0.899677 0.190219 0.199 Uiso 0.55(3) 1 calc R U P A 4
F6 F 0.7970(6) 0.7521(9) 0.2999(6) 0.141(10) Uani 0.68(2) 1 d . U P B 1
F6A F 0.7513(12) 0.8045(10) 0.3066(9) 0.076(9) Uani 0.32(2) 1 d . U P B 2
B1Z B 0.646(3) 1.354(3) 0.354(3) 0.160(19) Uani 0.18(2) 3 d DS TU P . 1
F2Z F 0.596(3) 1.323(3) 0.373(4) 0.19(2) Uani 0.18(2) 1 d D U P . 1
F1Z F 0.682(3) 1.318(3) 0.318(3) 0.149(19) Uani 0.18(2) 3 d DS TU P . 1
B1Y B 0.8175(14) 1.1825(14) 0.1825(14) 0.21(3) Uani 0.51(2) 3 d DS TU P . 2
F1Y F 0.8534(14) 1.1466(14) 0.1466(14) 0.25(2) Uani 0.51(2) 3 d DS TU P . 2
F2Y F 0.8314(13) 1.1755(14) 0.2427(11) 0.219(19) Uani 0.51(2) 1 d D U P . 2
F1X F 0.6481(13) 1.3519(13) 0.3519(13) 0.167(17) Uani 0.35(2) 3 d DS TU P C 3
B1X B 0.6840(13) 1.3160(13) 0.3160(13) 0.150(18) Uani 0.35(2) 3 d DS TU P C 3
F2X F 0.6689(12) 1.2558(10) 0.3213(13) 0.133(13) Uani 0.35(2) 1 d D U P C 3
Si4 Si 1.000000 0.7499(2) 0.500000 0.0714(13) Uani 1 2 d S TU P . .
F1 F 0.9536(7) 0.7794(10) 0.5439(6) 0.213(7) Uani 1 1 d . U . . .
F3 F 0.9701(6) 0.6947(8) 0.5290(7) 0.209(7) Uani 1 1 d . U . . .

loop_
_atom_site_aniso_label
_atom_site_aniso_U_11
_atom_site_aniso_U_22
_atom_site_aniso_U_33
_atom_site_aniso_U_23
_atom_site_aniso_U_13
_atom_site_aniso_U_12
Cu1 0.0664(9) 0.0565(8) 0.0651(9) 0.0009(7) -0.0015(7) -0.0012(7)
C1 0.093(9) 0.072(8) 0.152(13) -0.012(9) -0.027(9) 0.019(7)
N1 0.067(6) 0.051(5) 0.074(6) -0.005(4) -0.011(5) 0.008(4)
Si2 0.072(2) 0.059(2) 0.094(3) 0.0081(19) -0.002(2) -0.0044(17)
N2 0.060(6) 0.059(5) 0.076(6) -0.009(5) 0.002(5) -0.003(5)
C2 0.074(7) 0.057(7) 0.101(9) -0.014(6) -0.018(7) 0.003(5)
Si3 0.0537(11) 0.0537(11) 0.0537(11) 0.0008(14) 0.0008(14) -0.0008(14)
N3 0.070(6) 0.055(5) 0.061(5) -0.007(4) -0.009(5) -0.003(4)
C3 0.073(7) 0.057(6) 0.062(7) 0.005(5) -0.009(5) -0.003(5)
C4 0.090(7) 0.054(6) 0.070(7) 0.002(6) -0.016(6) 0.002(5)
Si1 0.099(3) 0.059(2) 0.073(2) 0.0052(18) -0.002(2) -0.0069(19)
F4 0.077(5) 0.102(5) 0.078(5) 0.020(4) -0.032(4) -0.013(4)
N4 0.067(6) 0.059(5) 0.067(6) 0.007(5) -0.004(5) 0.007(4)
C6 0.066(7) 0.059(6) 0.082(6) -0.004(5) -0.003(6) -0.014(6)
C5 0.054(6) 0.058(6) 0.072(7) 0.001(5) 0.000(6) -0.014(5)
F7 0.068(3) 0.068(3) 0.068(3) 0.004(3) 0.004(3) -0.004(3)
C7 0.103(9) 0.066(7) 0.077(8) -0.002(6) 0.009(7) -0.025(7)
C8 0.100(9) 0.089(8) 0.082(8) -0.011(7) 0.005(7) -0.041(8)
F8 0.070(3) 0.070(3) 0.070(3) 0.006(3) 0.006(3) -0.006(3)
C9 0.063(7) 0.073(8) 0.082(7) -0.001(6) 0.004(6) -0.009(6)
C10 0.127(13) 0.070(8) 0.137(13) 0.000(8) -0.016(11) -0.021(8)
C11 0.168(15) 0.077(9) 0.105(12) 0.016(8) -0.022(11) -0.019(9)
C13 0.131(12) 0.069(8) 0.091(8) -0.011(7) -0.021(8) 0.010(8)
C12 0.092(9) 0.071(7) 0.066(7) -0.001(6) -0.010(6) 0.003(7)
C15 0.066(7) 0.059(6) 0.087(7) 0.002(5) -0.016(6) 0.001(6)
C14 0.130(11) 0.062(7) 0.106(10) -0.003(7) -0.020(9) 0.000(7)
C16 0.101(9) 0.058(7) 0.133(12) -0.009(7) -0.035(8) -0.002(6)
C17 0.111(11) 0.102(10) 0.105(11) -0.011(9) 0.012(9) -0.014(9)
C18 0.062(7) 0.062(7) 0.074(7) -0.003(5) -0.005(5) -0.003(5)
C19 0.078(8) 0.074(7) 0.092(9) 0.040(7) 0.006(7) 0.005(6)
C20 0.080(6) 0.056(6) 0.080(7) 0.010(6) -0.005(6) 0.002(5)
C21 0.080(8) 0.067(7) 0.097(9) 0.030(7) 0.010(7) 0.002(6)
C22 0.075(7) 0.076(8) 0.071(7) 0.007(6) 0.003(6) 0.006(6)
C24 0.068(7) 0.055(6) 0.058(6) 0.010(5) -0.003(6) 0.001(5)
C2A 0.30(4) 0.30(4) 0.25(3) -0.04(3) 0.00(3) 0.01(3)
C3B 0.082(15) 0.087(14) 0.099(14) -0.009(12) 0.000(12) -0.011(12)
C1B 0.10(2) 0.13(2) 0.067(17) -0.003(15) 0.041(15) -0.030(19)
C3A 0.087(14) 0.089(13) 0.086(12) -0.004(10) -0.007(10) -0.004(11)
C1A 0.12(2) 0.16(3) 0.12(2) -0.03(2) -0.009(17) 0.023(19)
F6 0.102(10) 0.23(2) 0.096(9) 0.096(11) -0.066(8) -0.101(12)
F6A 0.104(18) 0.077(13) 0.049(11) -0.009(9) -0.001(11) -0.030(12)
B1Z 0.160(19) 0.160(19) 0.160(19) 0.037(18) -0.037(18) -0.037(18)
F2Z 0.18(3) 0.22(4) 0.17(3) 0.04(3) -0.02(3) -0.02(3)
F1Z 0.149(19) 0.149(19) 0.149(19) 0.038(17) -0.038(17) -0.038(17)
B1Y 0.21(3) 0.21(3) 0.21(3) 0.12(3) -0.12(3) -0.12(3)
F1Y 0.25(2) 0.25(2) 0.25(2) 0.11(2) -0.11(2) -0.11(2)
F2Y 0.20(2) 0.23(3) 0.23(3) 0.12(2) -0.13(2) -0.11(2)
F1X 0.167(17) 0.167(17) 0.167(17) 0.043(14) -0.043(14) -0.043(14)
B1X 0.150(18) 0.150(18) 0.150(18) 0.041(17) -0.041(17) -0.041(17)
F2X 0.12(2) 0.145(19) 0.13(2) 0.070(16) -0.046(16) -0.057(16)
Si4 0.071(3) 0.068(3) 0.075(3) 0.000 -0.022(3) 0.000
F1 0.156(11) 0.354(18) 0.128(9) -0.055(11) -0.067(8) 0.104(12)
F3 0.171(12) 0.265(14) 0.191(12) 0.128(11) -0.088(10) -0.055(10)

loop_
_atom_type_symbol
_atom_type_description
_atom_type_scat_dispersion_real
_atom_type_scat_dispersion_imag
_atom_type_scat_source
C C 0.0033 0.0016 'International Tables Vol C Tables 4.2.6.8 and 6.1.1.4'
H H 0.0000 0.0000 'International Tables Vol C Tables 4.2.6.8 and 6.1.1.4'
B B 0.0013 0.0007 'International Tables Vol C Tables 4.2.6.8 and 6.1.1.4'
N N 0.0061 0.0033 'International Tables Vol C Tables 4.2.6.8 and 6.1.1.4'
F F 0.0171 0.0103 'International Tables Vol C Tables 4.2.6.8 and 6.1.1.4'
Si Si 0.0817 0.0704 'International Tables Vol C Tables 4.2.6.8 and 6.1.1.4'
Cu Cu 0.3201 1.2651 'International Tables Vol C Tables 4.2.6.8 and 6.1.1.4'

loop_
_geom_angle_atom_site_label_1
_geom_angle_atom_site_label_2
_geom_angle_atom_site_label_3
_geom_angle
_geom_angle_site_symmetry_1
_geom_angle_site_symmetry_3
_geom_angle_publ_flag
N3 Cu1 N1 178.1(4) . . ?
N3 Cu1 N4 89.8(4) . 11_566 ?
N1 Cu1 N4 90.3(4) . 11_566 ?
N3 Cu1 N2 91.0(4) . 8_656 ?
N1 Cu1 N2 89.1(4) . 8_656 ?
N4 Cu1 N2 174.1(4) 11_566 8_656 ?
N3 Cu1 F4 90.9(4) . . ?
N1 Cu1 F4 91.0(4) . . ?
N4 Cu1 F4 87.1(4) 11_566 . ?
N2 Cu1 F4 87.0(4) 8_656 . ?
C16 C1 C2 117.7(15) . . ?
C16 C1 H1 121.1 . . ?
C2 C1 H1 121.1 . . ?
C2 N1 C3 117.4(10) . . ?
C2 N1 Cu1 121.9(9) . . ?
C3 N1 Cu1 119.8(8) . . ?
C3B Si2 C15 108.0(12) . . ?
C3B Si2 C20 116.6(17) . . ?
C15 Si2 C20 107.0(6) . . ?
C3B Si2 C10 104.7(16) . . ?
C15 Si2 C10 110.0(8) . . ?
C20 Si2 C10 110.6(7) . . ?
C15 Si2 C3A 107.9(13) . . ?
C20 Si2 C3A 105.0(13) . . ?
C10 Si2 C3A 115.9(14) . . ?
C5 N2 C9 118.8(11) . . ?
C5 N2 Cu1 123.2(8) . 11_566 ?
C9 N2 Cu1 118.0(9) . 11_566 ?
N1 C2 C1 123.0(13) . . ?
N1 C2 H2 118.5 . . ?
C1 C2 H2 118.5 . . ?
F6 Si3 F6 119.996(11) 11_566 8_656 ?
F6 Si3 F6 119.996(11) 11_566 . ?
F6 Si3 F6 119.995(11) 8_656 . ?
F6 Si3 F7 90.4(5) 11_566 . ?
F6 Si3 F7 90.4(5) 8_656 . ?
F6 Si3 F7 90.4(5) . . ?
F6 Si3 F8 89.6(5) 11_566 . ?
F6 Si3 F8 89.6(5) 8_656 . ?
F6 Si3 F8 89.6(5) . . ?
F7 Si3 F8 180.0(3) . . ?
F7 Si3 F6A 90.3(7) . . ?
F8 Si3 F6A 89.7(7) . . ?
F6 Si3 F6A 63.8(10) 11_566 8_656 ?
F6 Si3 F6A 56.2(10) 8_656 8_656 ?
F6 Si3 F6A 176.1(10) . 8_656 ?
F7 Si3 F6A 90.3(7) . 8_656 ?
F8 Si3 F6A 89.7(7) . 8_656 ?
F6A Si3 F6A 119.997(14) . 8_656 ?
F6 Si3 F6A 56.2(10) 11_566 11_566 ?
F6 Si3 F6A 176.1(10) 8_656 11_566 ?
F6 Si3 F6A 63.8(10) . 11_566 ?
F7 Si3 F6A 90.3(7) . 11_566 ?
F8 Si3 F6A 89.7(7) . 11_566 ?
F6A Si3 F6A 119.997(14) . 11_566 ?
F6A Si3 F6A 119.997(14) 8_656 11_566 ?
C12 N3 C18 118.1(10) . . ?
C12 N3 Cu1 121.8(9) . . ?
C18 N3 Cu1 119.7(8) . . ?
N1 C3 C4 126.6(12) . . ?
N1 C3 H3 116.7 . . ?
C4 C3 H3 116.7 . . ?
C3 C4 C16 113.2(12) . . ?
C3 C4 Si1 122.0(11) . . ?
C16 C4 Si1 124.8(10) . . ?
C4 Si1 C17 109.3(7) . . ?
C4 Si1 C6 108.9(6) . . ?
C17 Si1 C6 108.1(7) . . ?
C4 Si1 C11 110.4(8) . . ?
C17 Si1 C11 111.0(10) . . ?
C6 Si1 C11 109.2(7) . . ?
Si4 F4 Cu1 179.5(6) . . ?
C24 N4 C22 117.1(11) . . ?
C24 N4 Cu1 123.7(8) . 8_656 ?
C22 N4 Cu1 119.1(9) . 8_656 ?
C7 C6 C5 116.9(12) . . ?
C7 C6 Si1 120.7(10) . . ?
C5 C6 Si1 122.4(9) . . ?
N2 C5 C6 125.8(11) . . ?
N2 C5 H5 117.1 . . ?
C6 C5 H5 117.1 . . ?
C6 C7 C8 117.3(13) . . ?
C6 C7 H7 121.4 . . ?
C8 C7 H7 121.4 . . ?
C9 C8 C7 120.9(13) . . ?
C9 C8 H8 119.5 . . ?
C7 C8 H8 119.5 . . ?
C8 C9 N2 120.2(13) . . ?
C8 C9 H9 119.9 . . ?
N2 C9 H9 119.9 . . ?
Si2 C10 H10A 109.5 . . ?
Si2 C10 H10B 109.5 . . ?
H10A C10 H10B 109.5 . . ?
Si2 C10 H10C 109.5 . . ?
H10A C10 H10C 109.5 . . ?
H10B C10 H10C 109.5 . . ?
Si1 C11 H11A 109.5 . . ?
Si1 C11 H11B 109.5 . . ?
H11A C11 H11B 109.5 . . ?
Si1 C11 H11C 109.5 . . ?
H11A C11 H11C 109.5 . . ?
H11B C11 H11C 109.5 . . ?
C14 C13 C12 117.1(15) . . ?
C14 C13 H13 121.4 . . ?
C12 C13 H13 121.4 . . ?
N3 C12 C13 122.3(13) . . ?
N3 C12 H12 118.8 . . ?
C13 C12 H12 118.8 . . ?
C18 C15 C14 116.1(13) . . ?
C18 C15 Si2 121.3(11) . . ?
C14 C15 Si2 122.4(10) . . ?
C13 C14 C15 120.9(13) . . ?
C13 C14 H14 119.6 . . ?
C15 C14 H14 119.6 . . ?
C1 C16 C4 121.6(13) . . ?
C1 C16 H16 119.2 . . ?
C4 C16 H16 119.2 . . ?
C2A C17 Si1 101.4(12) . . ?
C2A C17 H17A 111.5 . . ?
Si1 C17 H17A 111.5 . . ?
C2A C17 H17B 111.5 . . ?
Si1 C17 H17B 111.5 . . ?
H17A C17 H17B 109.3 . . ?
C15 C18 N3 125.3(12) . . ?
C15 C18 H18 117.3 . . ?
N3 C18 H18 117.3 . . ?
C22 C19 C21 121.4(12) . . ?
C22 C19 H19 119.3 . . ?
C21 C19 H19 119.3 . . ?
C24 C20 C21 115.9(12) . . ?
C24 C20 Si2 123.5(9) . . ?
C21 C20 Si2 120.4(10) . . ?
C19 C21 C20 117.9(12) . . ?
C19 C21 H21 121.1 . . ?
C20 C21 H21 121.1 . . ?
C19 C22 N4 121.3(13) . . ?
C19 C22 H22 119.3 . . ?
N4 C22 H22 119.3 . . ?
N4 C24 C20 126.3(11) . . ?
N4 C24 H24 116.8 . . ?
C20 C24 H24 116.8 . . ?
C17 C2A H2AA 109.5 . . ?
C17 C2A H2AB 109.5 . . ?
H2AA C2A H2AB 109.5 . . ?
C17 C2A H2AC 109.5 . . ?
H2AA C2A H2AC 109.5 . . ?
H2AB C2A H2AC 109.5 . . ?
C1B C3B Si2 110(2) . . ?
C1B C3B H3B1 109.6 . . ?
Si2 C3B H3B1 109.6 . . ?
C1B C3B H3B2 109.6 . . ?
Si2 C3B H3B2 109.6 . . ?
H3B1 C3B H3B2 108.1 . . ?
C3B C1B H1B1 109.5 . . ?
C3B C1B H1B2 109.5 . . ?
H1B1 C1B H1B2 109.5 . . ?
C3B C1B H1B3 109.5 . . ?
H1B1 C1B H1B3 109.5 . . ?
H1B2 C1B H1B3 109.5 . . ?
C1A C3A Si2 107(3) . . ?
C1A C3A H3A1 110.4 . . ?
Si2 C3A H3A1 110.4 . . ?
C1A C3A H3A2 110.4 . . ?
Si2 C3A H3A2 110.4 . . ?
H3A1 C3A H3A2 108.6 . . ?
C3A C1A H1A1 109.5 . . ?
C3A C1A H1A2 109.5 . . ?
H1A1 C1A H1A2 109.5 . . ?
C3A C1A H1A3 109.5 . . ?
H1A1 C1A H1A3 109.5 . . ?
H1A2 C1A H1A3 109.5 . . ?
F1Z B1Z F2Z 110.7(18) . 10_766 ?
F1Z B1Z F2Z 110.7(18) . . ?
F2Z B1Z F2Z 108.2(19) 10_766 . ?
F1Z B1Z F2Z 110.7(18) . 7_674 ?
F2Z B1Z F2Z 108.2(19) 10_766 7_674 ?
F2Z B1Z F2Z 108.2(19) . 7_674 ?
F2Y B1Y F2Y 107.5(18) 7_674 . ?
F2Y B1Y F2Y 107.5(18) 7_674 10_766 ?
F2Y B1Y F2Y 107.5(18) . 10_766 ?
F2Y B1Y F1Y 111.3(16) 7_674 . ?
F2Y B1Y F1Y 111.3(16) . . ?
F2Y B1Y F1Y 111.3(16) 10_766 . ?
F2X B1X F2X 107.3(17) 7_674 10_766 ?
F2X B1X F2X 107.3(17) 7_674 . ?
F2X B1X F2X 107.3(17) 10_766 . ?
F2X B1X F1X 111.6(16) 7_674 . ?
F2X B1X F1X 111.6(16) 10_766 . ?
F2X B1X F1X 111.6(16) . . ?
F3 Si4 F3 74.1(16) . 3_756 ?
F3 Si4 F1 151.9(13) . 3_756 ?
F3 Si4 F1 77.8(11) 3_756 3_756 ?
F3 Si4 F1 77.8(11) . . ?
F3 Si4 F1 151.9(13) 3_756 . ?
F1 Si4 F1 130.3(17) 3_756 . ?
F3 Si4 F4 89.3(5) . . ?
F3 Si4 F4 90.3(5) 3_756 . ?
F1 Si4 F4 91.5(5) 3_756 . ?
F1 Si4 F4 88.7(5) . . ?
F3 Si4 F4 90.3(5) . 3_756 ?
F3 Si4 F4 89.3(5) 3_756 3_756 ?
F1 Si4 F4 88.7(5) 3_756 3_756 ?
F1 Si4 F4 91.5(5) . 3_756 ?
F4 Si4 F4 179.5(7) . 3_756 ?

loop_
_geom_bond_atom_site_label_1
_geom_bond_atom_site_label_2
_geom_bond_distance
_geom_bond_site_symmetry_2
_geom_bond_publ_flag
Cu1 N3 1.993(10) . ?
Cu1 N1 1.997(10) . ?
Cu1 N4 2.017(10) 11_566 ?
Cu1 N2 2.029(11) 8_656 ?
Cu1 F4 2.343(7) . ?
C1 C16 1.38(2) . ?
C1 C2 1.40(2) . ?
C1 H1 0.9500 . ?
N1 C2 1.341(16) . ?
N1 C3 1.353(16) . ?
Si2 C3B 1.81(3) . ?
Si2 C15 1.878(14) . ?
Si2 C20 1.880(14) . ?
Si2 C10 1.903(15) . ?
Si2 C3A 1.91(3) . ?
N2 C5 1.320(16) . ?
N2 C9 1.355(16) . ?
C2 H2 0.9500 . ?
Si3 F6 1.569(9) 11_566 ?
Si3 F6 1.569(9) 8_656 ?
Si3 F6 1.570(9) . ?
Si3 F7 1.676(13) . ?
Si3 F8 1.686(13) . ?
Si3 F6A 1.796(19) . ?
Si3 F6A 1.796(19) 8_656 ?
Si3 F6A 1.796(19) 11_566 ?
N3 C12 1.307(16) . ?
N3 C18 1.373(16) . ?
C3 C4 1.385(17) . ?
C3 H3 0.9500 . ?
C4 C16 1.46(2) . ?
C4 Si1 1.836(14) . ?
Si1 C17 1.832(18) . ?
Si1 C6 1.865(14) . ?
Si1 C11 1.883(16) . ?
F4 Si4 1.705(6) . ?
N4 C24 1.301(16) . ?
N4 C22 1.365(16) . ?
C6 C7 1.377(17) . ?
C6 C5 1.387(16) . ?
C5 H5 0.9500 . ?
C7 C8 1.46(2) . ?
C7 H7 0.9500 . ?
C8 C9 1.35(2) . ?
C8 H8 0.9500 . ?
C9 H9 0.9500 . ?
C10 H10A 0.9800 . ?
C10 H10B 0.9800 . ?
C10 H10C 0.9800 . ?
C11 H11A 0.9800 . ?
C11 H11B 0.9800 . ?
C11 H11C 0.9800 . ?
C13 C14 1.38(2) . ?
C13 C12 1.43(2) . ?
C13 H13 0.9500 . ?
C12 H12 0.9500 . ?
C15 C18 1.336(18) . ?
C15 C14 1.42(2) . ?
C14 H14 0.9500 . ?
C16 H16 0.9500 . ?
C17 C2A 1.522(14) . ?
C17 H17A 0.9900 . ?
C17 H17B 0.9900 . ?
C18 H18 0.9500 . ?
C19 C22 1.356(19) . ?
C19 C21 1.365(19) . ?
C19 H19 0.9500 . ?
C20 C24 1.374(16) . ?
C20 C21 1.424(17) . ?
C21 H21 0.9500 . ?
C22 H22 0.9500 . ?
C24 H24 0.9500 . ?
C2A H2AA 0.9800 . ?
C2A H2AB 0.9800 . ?
C2A H2AC 0.9800 . ?
C3B C1B 1.540(14) . ?
C3B H3B1 0.9900 . ?
C3B H3B2 0.9900 . ?
C1B H1B1 0.9800 . ?
C1B H1B2 0.9800 . ?
C1B H1B3 0.9800 . ?
C3A C1A 1.54(5) . ?
C3A H3A1 0.9900 . ?
C3A H3A2 0.9900 . ?
C1A H1A1 0.9800 . ?
C1A H1A2 0.9800 . ?
C1A H1A3 0.9800 . ?
B1Z F1Z 1.424(15) . ?
B1Z F2Z 1.429(14) 10_766 ?
B1Z F2Z 1.429(14) . ?
B1Z F2Z 1.429(14) 7_674 ?
B1Y F2Y 1.420(14) 7_674 ?
B1Y F2Y 1.421(14) . ?
B1Y F2Y 1.421(14) 10_766 ?
B1Y F1Y 1.423(15) . ?
F1X B1X 1.424(15) . ?
B1X F2X 1.423(14) 7_674 ?
B1X F2X 1.423(14) 10_766 ?
B1X F2X 1.423(14) . ?
Si4 F3 1.581(15) . ?
Si4 F3 1.581(15) 3_756 ?
Si4 F1 1.610(16) 3_756 ?
Si4 F1 1.610(16) . ?

loop_
_geom_torsion_atom_site_label_1
_geom_torsion_atom_site_label_2
_geom_torsion_atom_site_label_3
_geom_torsion_atom_site_label_4
_geom_torsion
_geom_torsion_site_symmetry_1
_geom_torsion_site_symmetry_2
_geom_torsion_site_symmetry_3
_geom_torsion_site_symmetry_4
_geom_torsion_publ_flag
C3 N1 C2 C1 6(2) . . . . ?
Cu1 N1 C2 C1 176.2(13) . . . . ?
C16 C1 C2 N1 -7(3) . . . . ?
C2 N1 C3 C4 -0.5(19) . . . . ?
Cu1 N1 C3 C4 -170.5(11) . . . . ?
N1 C3 C4 C16 -4(2) . . . . ?
N1 C3 C4 Si1 176.2(10) . . . . ?
C3 C4 Si1 C17 -32.5(14) . . . . ?
C16 C4 Si1 C17 147.5(14) . . . . ?
C3 C4 Si1 C6 85.3(12) . . . . ?
C16 C4 Si1 C6 -94.7(14) . . . . ?
C3 C4 Si1 C11 -154.8(12) . . . . ?
C16 C4 Si1 C11 25.2(16) . . . . ?
C4 Si1 C6 C7 147.4(11) . . . . ?
C17 Si1 C6 C7 -94.0(13) . . . . ?
C11 Si1 C6 C7 26.8(14) . . . . ?
C4 Si1 C6 C5 -33.6(13) . . . . ?
C17 Si1 C6 C5 85.0(13) . . . . ?
C11 Si1 C6 C5 -154.2(13) . . . . ?
C9 N2 C5 C6 -1.3(19) . . . . ?
Cu1 N2 C5 C6 179.6(10) 11_566 . . . ?
C7 C6 C5 N2 1(2) . . . . ?
Si1 C6 C5 N2 -178.1(10) . . . . ?
C5 C6 C7 C8 -1(2) . . . . ?
Si1 C6 C7 C8 178.3(12) . . . . ?
C6 C7 C8 C9 1(2) . . . . ?
C7 C8 C9 N2 -2(2) . . . . ?
C5 N2 C9 C8 1.6(19) . . . . ?
Cu1 N2 C9 C8 -179.3(12) 11_566 . . . ?
C18 N3 C12 C13 3(2) . . . . ?
Cu1 N3 C12 C13 174.8(12) . . . . ?
C14 C13 C12 N3 -5(3) . . . . ?
C3B Si2 C15 C18 -40(2) . . . . ?
C20 Si2 C15 C18 86.1(12) . . . . ?
C10 Si2 C15 C18 -153.8(12) . . . . ?
C3A Si2 C15 C18 -26.5(18) . . . . ?
C3B Si2 C15 C14 136(2) . . . . ?
C20 Si2 C15 C14 -98.2(13) . . . . ?
C10 Si2 C15 C14 21.9(15) . . . . ?
C3A Si2 C15 C14 149.2(17) . . . . ?
C12 C13 C14 C15 4(3) . . . . ?
C18 C15 C14 C13 0(2) . . . . ?
Si2 C15 C14 C13 -176.2(14) . . . . ?
C2 C1 C16 C4 2(3) . . . . ?
C3 C4 C16 C1 3(2) . . . . ?
Si1 C4 C16 C1 -177.2(14) . . . . ?
C4 Si1 C17 C2A -58(2) . . . . ?
C6 Si1 C17 C2A -176(2) . . . . ?
C11 Si1 C17 C2A 64(2) . . . . ?
C14 C15 C18 N3 -2(2) . . . . ?
Si2 C15 C18 N3 173.6(9) . . . . ?
C12 N3 C18 C15 1.3(19) . . . . ?
Cu1 N3 C18 C15 -171.1(11) . . . . ?
C3B Si2 C20 C24 86.0(18) . . . . ?
C15 Si2 C20 C24 -34.9(14) . . . . ?
C10 Si2 C20 C24 -154.6(13) . . . . ?
C3A Si2 C20 C24 79.7(17) . . . . ?
C3B Si2 C20 C21 -88.3(18) . . . . ?
C15 Si2 C20 C21 150.9(11) . . . . ?
C10 Si2 C20 C21 31.2(14) . . . . ?
C3A Si2 C20 C21 -94.6(17) . . . . ?
C22 C19 C21 C20 -3(2) . . . . ?
C24 C20 C21 C19 3(2) . . . . ?
Si2 C20 C21 C19 177.7(12) . . . . ?
C21 C19 C22 N4 2(2) . . . . ?
C24 N4 C22 C19 -1.7(19) . . . . ?
Cu1 N4 C22 C19 -179.4(11) 8_656 . . . ?
C22 N4 C24 C20 2.5(19) . . . . ?
Cu1 N4 C24 C20 -179.9(11) 8_656 . . . ?
C21 C20 C24 N4 -3(2) . . . . ?
Si2 C20 C24 N4 -177.7(10) . . . . ?
C15 Si2 C3B C1B -179(3) . . . . ?
C20 Si2 C3B C1B 61(3) . . . . ?
C10 Si2 C3B C1B -62(3) . . . . ?
